data_7023748
loop_
_publ_author_name
'Adner, David'
'M\"ockel, Stefan'
'Korb, Marcus'
'Buschbeck, Roy'
'R\"uffer, Tobias'
'Schulze, Steffen'
'Mertens, Lutz'
'Hietschold, Michael'
'Mehring, Michael'
'Lang, Heinrich'

_publ_section_title
;
 Copper(ii) and triphenylphosphine copper(i) ethylene glycol carboxylates:
 synthesis, characterisation and copper nanoparticle generation.
;
_journal_issue 44
_journal_name_full 'Dalton transactions (Cambridge, England : 2003)'
_journal_page_first 15599
_journal_page_last 15609
_journal_paper_doi 10.1039/c3dt51913a
_journal_volume 42
_journal_year 2013
_chemical_formula_moiety 'C39 H35 Cu O3 P2'
_chemical_formula_sum 'C39 H35 Cu O3 P2'
_chemical_formula_weight 677.15
_chemical_name_systematic
;
?
;
_space_group_IT_number 2
_symmetry_cell_setting triclinic
_symmetry_space_group_name_Hall '-P 1'
_symmetry_space_group_name_H-M 'P -1'
_atom_sites_solution_hydrogens geom
_atom_sites_solution_primary direct
_atom_sites_solution_secondary difmap
_audit_creation_method SHELXL-97
_cell_angle_alpha 67.651(5)
_cell_angle_beta 75.301(4)
_cell_angle_gamma 62.402(5)
_cell_formula_units_Z 2
_cell_length_a 12.4723(6)
_cell_length_b 12.4970(7)
_cell_length_c 12.7037(6)
_cell_measurement_reflns_used 4762
_cell_measurement_temperature 100
_cell_measurement_theta_max 28.3497
_cell_measurement_theta_min 2.9653
_cell_volume 1615.69(17)
_computing_cell_refinement
;
CrysAlisPro, Agilent Technologies,
Version 1.171.35.19 (release 27-10-2011 CrysAlis171 .NET)
(compiled Oct 27 2011,15:02:11)
;
_computing_data_collection
;
CrysAlisPro, Agilent Technologies,
Version 1.171.35.19 (release 27-10-2011 CrysAlis171 .NET)
(compiled Oct 27 2011,15:02:11)
;
_computing_data_reduction
;
CrysAlisPro, Agilent Technologies,
Version 1.171.35.19 (release 27-10-2011 CrysAlis171 .NET)
(compiled Oct 27 2011,15:02:11)
;
_computing_structure_refinement 'SHELXL-97 (Sheldrick, 1997)'
_computing_structure_solution 'SHELXS-97 (Sheldrick, 1990)'
_diffrn_ambient_temperature 100
_diffrn_measured_fraction_theta_full 0.985
_diffrn_measured_fraction_theta_max 0.985
_diffrn_measurement_device_type 'oxford gemini s'
_diffrn_measurement_method '\w scans'
_diffrn_radiation_monochromator graphite
_diffrn_radiation_source 'fine-focus sealed tube'
_diffrn_radiation_type MoK\a
_diffrn_radiation_wavelength 0.71073
_diffrn_reflns_av_R_equivalents 0.0380
_diffrn_reflns_av_sigmaI/netI 0.0606
_diffrn_reflns_limit_h_max 15
_diffrn_reflns_limit_h_min -13
_diffrn_reflns_limit_k_max 15
_diffrn_reflns_limit_k_min -14
_diffrn_reflns_limit_l_max 13
_diffrn_reflns_limit_l_min -15
_diffrn_reflns_number 12298
_diffrn_reflns_theta_full 25.75
_diffrn_reflns_theta_max 25.75
_diffrn_reflns_theta_min 2.97
_diffrn_standards_decay_% 0
_diffrn_standards_interval_count 50
_diffrn_standards_interval_time 10
_diffrn_standards_number 2
_exptl_absorpt_coefficient_mu 0.813
_exptl_absorpt_correction_T_max 1.00000
_exptl_absorpt_correction_T_min 0.87989
_exptl_absorpt_correction_type multi-scan
_exptl_absorpt_process_details
;
CrysAlisPro, Agilent Technologies,
Version 1.171.35.19 (release 27-10-2011 CrysAlis171 .NET)
(compiled Oct 27 2011,15:02:11)
Empirical absorption correction using spherical harmonics,
implemented in SCALE3 ABSPACK scaling algorithm.
;
_exptl_crystal_colour colorless
_exptl_crystal_density_diffrn 1.392
_exptl_crystal_density_method 'not measured'
_exptl_crystal_description plate
_exptl_crystal_F_000 704
_exptl_crystal_size_max 0.2
_exptl_crystal_size_mid 0.1
_exptl_crystal_size_min 0.05
_refine_diff_density_max 0.440
_refine_diff_density_min -0.360
_refine_diff_density_rms 0.064
_refine_ls_extinction_method none
_refine_ls_goodness_of_fit_ref 1.024
_refine_ls_hydrogen_treatment constr
_refine_ls_matrix_type full
_refine_ls_number_parameters 406
_refine_ls_number_reflns 6090
_refine_ls_number_restraints 0
_refine_ls_restrained_S_all 1.024
_refine_ls_R_factor_all 0.0584
_refine_ls_R_factor_gt 0.0390
_refine_ls_shift/su_max 0.002
_refine_ls_shift/su_mean 0.000
_refine_ls_structure_factor_coef Fsqd
_refine_ls_weighting_details 'calc w=1/[\s^2^(Fo^2^)+(0.0325P)^2^+0.2799P] where P=(Fo^2^+2Fc^2^)/3'
_refine_ls_weighting_scheme calc
_refine_ls_wR_factor_gt 0.0805
_refine_ls_wR_factor_ref 0.0869
_reflns_number_gt 4734
_reflns_number_total 6090
_reflns_threshold_expression >2sigma(I)
_cod_data_source_file c3dt51913a.txt
_cod_data_source_block shelxl4
_cod_original_cell_volume 1615.69(14)
_cod_database_code 7023748

loop_
_symmetry_equiv_pos_as_xyz
'x, y, z'
'-x, -y, -z'

loop_
_atom_site_label
_atom_site_type_symbol
_atom_site_fract_x
_atom_site_fract_y
_atom_site_fract_z
_atom_site_U_iso_or_equiv
_atom_site_adp_type
_atom_site_occupancy
_atom_site_symmetry_multiplicity
_atom_site_calc_flag
_atom_site_refinement_flags
C1 C 0.1383(2) 0.0867(3) 0.6001(2) 0.0230(6) Uani 1 1 d .
C2 C 0.1546(3) 0.0230(3) 0.5110(2) 0.0377(8) Uani 1 1 d .
H2A H 0.0850 0.0725 0.4666 0.045 Uiso 1 1 calc R
H2B H 0.2260 0.0256 0.4591 0.045 Uiso 1 1 calc R
C3 C 0.2819(3) -0.1861(3) 0.5986(3) 0.0415(8) Uani 1 1 d .
H3A H 0.2869 -0.2712 0.6305 0.062 Uiso 1 1 calc R
H3B H 0.2915 -0.1606 0.6568 0.062 Uiso 1 1 calc R
H3C H 0.3450 -0.1828 0.5373 0.062 Uiso 1 1 calc R
C4 C 0.4033(2) -0.0101(2) 0.7980(2) 0.0182(6) Uani 1 1 d .
C5 C 0.4705(2) -0.1129(2) 0.8833(2) 0.0201(6) Uani 1 1 d .
H5 H 0.4488 -0.1132 0.9590 0.024 Uiso 1 1 calc R
C6 C 0.5692(2) -0.2149(2) 0.8569(2) 0.0238(6) Uani 1 1 d .
H6 H 0.6130 -0.2830 0.9151 0.029 Uiso 1 1 calc R
C7 C 0.6030(3) -0.2168(3) 0.7460(2) 0.0312(7) Uani 1 1 d .
H7 H 0.6702 -0.2848 0.7284 0.037 Uiso 1 1 calc R
C8 C 0.5352(3) -0.1155(3) 0.6603(2) 0.0392(8) Uani 1 1 d .
H8 H 0.5570 -0.1161 0.5849 0.047 Uiso 1 1 calc R
C9 C 0.4361(3) -0.0140(3) 0.6861(2) 0.0300(7) Uani 1 1 d .
H9 H 0.3907 0.0524 0.6280 0.036 Uiso 1 1 calc R
C10 C 0.2348(2) 0.0682(2) 0.9801(2) 0.0173(5) Uani 1 1 d .
C11 C 0.2733(2) 0.0876(2) 1.0624(2) 0.0196(6) Uani 1 1 d .
H11 H 0.3232 0.1308 1.0403 0.023 Uiso 1 1 calc R
C12 C 0.2375(2) 0.0426(2) 1.1775(2) 0.0223(6) Uani 1 1 d .
H12 H 0.2633 0.0560 1.2321 0.027 Uiso 1 1 calc R
C13 C 0.1641(2) -0.0219(2) 1.2111(2) 0.0248(6) Uani 1 1 d .
H13 H 0.1395 -0.0508 1.2882 0.030 Uiso 1 1 calc R
C14 C 0.1268(2) -0.0438(2) 1.1301(2) 0.0237(6) Uani 1 1 d .
H14 H 0.0779 -0.0883 1.1529 0.028 Uiso 1 1 calc R
C15 C 0.1622(2) 0.0006(2) 1.0156(2) 0.0205(6) Uani 1 1 d .
H15 H 0.1375 -0.0148 0.9616 0.025 Uiso 1 1 calc R
C16 C 0.3399(2) 0.2349(2) 0.81794(19) 0.0171(5) Uani 1 1 d .
C17 C 0.2618(2) 0.3524(2) 0.8332(2) 0.0209(6) Uani 1 1 d .
H17 H 0.1785 0.3747 0.8462 0.025 Uiso 1 1 calc R
C18 C 0.3070(3) 0.4365(2) 0.8293(2) 0.0244(6) Uani 1 1 d .
H18 H 0.2541 0.5142 0.8409 0.029 Uiso 1 1 calc R
C19 C 0.4300(3) 0.4053(3) 0.8083(2) 0.0255(6) Uani 1 1 d .
H19 H 0.4602 0.4622 0.8047 0.031 Uiso 1 1 calc R
C20 C 0.5090(3) 0.2888(3) 0.7925(2) 0.0257(6) Uani 1 1 d .
H20 H 0.5922 0.2674 0.7786 0.031 Uiso 1 1 calc R
C21 C 0.4638(2) 0.2042(2) 0.7975(2) 0.0218(6) Uani 1 1 d .
H21 H 0.5171 0.1261 0.7870 0.026 Uiso 1 1 calc R
C22 C -0.1599(2) 0.3447(2) 0.8784(2) 0.0187(6) Uani 1 1 d .
C23 C -0.2851(2) 0.3942(2) 0.8826(2) 0.0229(6) Uani 1 1 d .
H23 H -0.3235 0.4487 0.8166 0.028 Uiso 1 1 calc R
C24 C -0.3543(3) 0.3633(3) 0.9848(2) 0.0269(6) Uani 1 1 d .
H24 H -0.4385 0.3970 0.9868 0.032 Uiso 1 1 calc R
C25 C -0.2978(2) 0.2826(2) 1.0832(2) 0.0230(6) Uani 1 1 d .
H25 H -0.3440 0.2612 1.1513 0.028 Uiso 1 1 calc R
C26 C -0.1736(2) 0.2337(2) 1.0808(2) 0.0212(6) Uani 1 1 d .
H26 H -0.1359 0.1804 1.1475 0.025 Uiso 1 1 calc R
C27 C -0.1045(2) 0.2636(2) 0.9792(2) 0.0196(6) Uani 1 1 d .
H27 H -0.0204 0.2295 0.9779 0.024 Uiso 1 1 calc R
C28 C -0.1680(2) 0.4464(2) 0.63769(19) 0.0191(6) Uani 1 1 d .
C29 C -0.2154(2) 0.5745(2) 0.57301(19) 0.0191(6) Uani 1 1 d .
H29 H -0.1907 0.6306 0.5809 0.023 Uiso 1 1 calc R
C30 C -0.2998(2) 0.6172(3) 0.4967(2) 0.0250(6) Uani 1 1 d .
H30 H -0.3308 0.7021 0.4531 0.030 Uiso 1 1 calc R
C31 C -0.3381(2) 0.5360(3) 0.4847(2) 0.0267(7) Uani 1 1 d .
H31 H -0.3961 0.5663 0.4347 0.032 Uiso 1 1 calc R
C32 C -0.2900(3) 0.4084(3) 0.5476(2) 0.0282(7) Uani 1 1 d .
H32 H -0.3155 0.3529 0.5396 0.034 Uiso 1 1 calc R
C33 C -0.2039(2) 0.3639(2) 0.6220(2) 0.0236(6) Uani 1 1 d .
H33 H -0.1698 0.2779 0.6620 0.028 Uiso 1 1 calc R
C34 C -0.0430(2) 0.5123(2) 0.7508(2) 0.0176(6) Uani 1 1 d .
C35 C 0.0185(2) 0.5714(2) 0.6569(2) 0.0208(6) Uani 1 1 d .
H35 H 0.0444 0.5452 0.5919 0.025 Uiso 1 1 calc R
C36 C 0.0414(2) 0.6684(2) 0.6594(2) 0.0245(6) Uani 1 1 d .
H36 H 0.0803 0.7087 0.5953 0.029 Uiso 1 1 calc R
C37 C 0.0068(2) 0.7060(2) 0.7564(2) 0.0259(6) Uani 1 1 d .
H37 H 0.0231 0.7707 0.7581 0.031 Uiso 1 1 calc R
C38 C -0.0519(2) 0.6469(2) 0.8506(2) 0.0253(6) Uani 1 1 d .
H38 H -0.0743 0.6712 0.9163 0.030 Uiso 1 1 calc R
C39 C -0.0781(2) 0.5516(2) 0.8483(2) 0.0208(6) Uani 1 1 d .
H39 H -0.1191 0.5136 0.9119 0.025 Uiso 1 1 calc R
O1 O 0.16170(18) 0.18263(16) 0.56406(14) 0.0266(4) Uani 1 1 d .
O2 O 0.10243(18) 0.04375(18) 0.70113(15) 0.0304(5) Uani 1 1 d .
O3 O 0.1673(2) -0.10326(18) 0.55617(16) 0.0372(5) Uani 1 1 d .
P1 P 0.27323(6) 0.12797(6) 0.82698(5) 0.01684(15) Uani 1 1 d .
P2 P -0.06274(6) 0.37844(6) 0.74650(5) 0.01731(15) Uani 1 1 d .
Cu1 Cu 0.11403(3) 0.21667(3) 0.72381(2) 0.01891(10) Uani 1 1 d .

loop_
_atom_site_aniso_label
_atom_site_aniso_U_11
_atom_site_aniso_U_22
_atom_site_aniso_U_33
_atom_site_aniso_U_23
_atom_site_aniso_U_13
_atom_site_aniso_U_12
C1 0.0250(16) 0.0227(15) 0.0202(15) -0.0035(12) -0.0075(12) -0.0087(13)
C2 0.065(2) 0.0253(17) 0.0279(16) -0.0081(13) -0.0115(15) -0.0187(16)
C3 0.053(2) 0.0322(19) 0.0409(19) -0.0169(15) -0.0107(16) -0.0106(17)
C4 0.0196(15) 0.0191(14) 0.0189(13) -0.0078(11) -0.0009(10) -0.0093(12)
C5 0.0183(15) 0.0236(15) 0.0207(14) -0.0090(11) -0.0023(11) -0.0085(12)
C6 0.0217(16) 0.0214(15) 0.0280(15) -0.0078(12) -0.0055(12) -0.0068(12)
C7 0.0260(17) 0.0270(17) 0.0339(17) -0.0157(13) -0.0013(13) -0.0013(13)
C8 0.044(2) 0.0394(19) 0.0197(15) -0.0160(14) 0.0017(13) -0.0022(16)
C9 0.0345(18) 0.0228(16) 0.0198(15) -0.0067(12) -0.0047(12) 0.0000(13)
C10 0.0151(14) 0.0148(13) 0.0162(13) -0.0033(10) -0.0024(10) -0.0021(11)
C11 0.0181(14) 0.0194(14) 0.0211(14) -0.0066(11) -0.0019(11) -0.0073(12)
C12 0.0265(16) 0.0191(14) 0.0194(14) -0.0073(11) -0.0056(11) -0.0048(12)
C13 0.0284(17) 0.0156(14) 0.0202(14) -0.0040(11) 0.0018(11) -0.0041(12)
C14 0.0258(16) 0.0175(14) 0.0256(15) -0.0035(11) -0.0009(12) -0.0104(12)
C15 0.0212(15) 0.0190(14) 0.0209(14) -0.0077(11) -0.0034(11) -0.0060(12)
C16 0.0187(14) 0.0177(14) 0.0126(12) -0.0017(10) -0.0048(10) -0.0063(11)
C17 0.0185(15) 0.0233(15) 0.0194(14) -0.0052(11) -0.0055(11) -0.0065(12)
C18 0.0307(17) 0.0168(14) 0.0247(15) -0.0041(11) -0.0116(12) -0.0060(12)
C19 0.0319(17) 0.0247(16) 0.0249(15) -0.0002(12) -0.0130(12) -0.0162(13)
C20 0.0197(15) 0.0303(17) 0.0260(15) -0.0029(12) -0.0055(12) -0.0120(13)
C21 0.0234(16) 0.0198(14) 0.0199(14) -0.0040(11) -0.0027(11) -0.0082(12)
C22 0.0231(15) 0.0166(14) 0.0176(13) -0.0060(10) -0.0022(11) -0.0083(12)
C23 0.0216(15) 0.0231(15) 0.0215(14) -0.0036(11) -0.0059(11) -0.0077(12)
C24 0.0217(16) 0.0332(17) 0.0244(15) -0.0091(13) -0.0014(12) -0.0102(13)
C25 0.0281(16) 0.0276(16) 0.0191(14) -0.0092(12) 0.0018(11) -0.0164(13)
C26 0.0296(16) 0.0211(14) 0.0159(13) -0.0030(11) -0.0066(11) -0.0128(12)
C27 0.0210(15) 0.0182(14) 0.0220(14) -0.0076(11) -0.0048(11) -0.0074(12)
C28 0.0213(15) 0.0197(14) 0.0141(13) -0.0055(11) -0.0008(10) -0.0070(12)
C29 0.0231(15) 0.0192(14) 0.0139(13) -0.0059(10) -0.0005(10) -0.0079(12)
C30 0.0281(17) 0.0230(15) 0.0167(14) -0.0026(11) -0.0066(12) -0.0051(13)
C31 0.0239(16) 0.0382(18) 0.0176(14) -0.0078(12) -0.0044(11) -0.0119(14)
C32 0.0377(18) 0.0375(18) 0.0201(15) -0.0090(13) -0.0034(12) -0.0236(15)
C33 0.0304(17) 0.0200(15) 0.0200(14) -0.0014(11) -0.0068(12) -0.0116(13)
C34 0.0153(14) 0.0147(13) 0.0200(13) -0.0046(11) -0.0077(10) -0.0014(11)
C35 0.0202(15) 0.0213(15) 0.0195(14) -0.0079(11) -0.0019(11) -0.0059(12)
C36 0.0202(15) 0.0230(15) 0.0290(15) -0.0057(12) -0.0029(12) -0.0093(12)
C37 0.0239(16) 0.0175(15) 0.0383(17) -0.0101(12) -0.0108(13) -0.0049(12)
C38 0.0292(17) 0.0197(15) 0.0280(15) -0.0119(12) -0.0085(12) -0.0043(13)
C39 0.0224(15) 0.0182(14) 0.0170(13) -0.0052(11) -0.0037(11) -0.0037(12)
O1 0.0411(13) 0.0195(10) 0.0214(10) -0.0051(8) -0.0067(8) -0.0133(9)
O2 0.0348(12) 0.0379(12) 0.0225(11) -0.0095(9) 0.0037(9) -0.0211(10)
O3 0.0521(15) 0.0245(12) 0.0425(13) -0.0110(9) -0.0120(11) -0.0174(11)
P1 0.0167(4) 0.0171(4) 0.0168(3) -0.0060(3) -0.0023(3) -0.0060(3)
P2 0.0197(4) 0.0161(4) 0.0157(3) -0.0048(3) -0.0034(3) -0.0062(3)
Cu1 0.01906(19) 0.01893(19) 0.01870(18) -0.00730(13) -0.00368(13) -0.00560(14)

loop_
_atom_type_symbol
_atom_type_description
_atom_type_scat_dispersion_real
_atom_type_scat_dispersion_imag
_atom_type_scat_source
C C 0.0033 0.0016 'International Tables Vol C Tables 4.2.6.8 and 6.1.1.4'
O O 0.0106 0.0060 'International Tables Vol C Tables 4.2.6.8 and 6.1.1.4'
P P 0.1023 0.0942 'International Tables Vol C Tables 4.2.6.8 and 6.1.1.4'
Cu Cu 0.3201 1.2651 'International Tables Vol C Tables 4.2.6.8 and 6.1.1.4'
H H 0.0000 0.0000 'International Tables Vol C Tables 4.2.6.8 and 6.1.1.4'

loop_
_geom_angle_atom_site_label_1
_geom_angle_atom_site_label_2
_geom_angle_atom_site_label_3
_geom_angle
O2 C1 O1 123.4(2)
O2 C1 C2 120.3(2)
O1 C1 C2 116.3(2)
O2 C1 Cu1 67.33(14)
O1 C1 Cu1 56.05(13)
C2 C1 Cu1 172.16(19)
O3 C2 C1 115.2(2)
O3 C2 H2A 108.5
C1 C2 H2A 108.5
O3 C2 H2B 108.5
C1 C2 H2B 108.5
H2A C2 H2B 107.5
O3 C3 H3A 109.5
O3 C3 H3B 109.5
H3A C3 H3B 109.5
O3 C3 H3C 109.5
H3A C3 H3C 109.5
H3B C3 H3C 109.5
C9 C4 C5 118.2(2)
C9 C4 P1 118.84(18)
C5 C4 P1 122.95(19)
C6 C5 C4 120.8(2)
C6 C5 H5 119.6
C4 C5 H5 119.6
C7 C6 C5 120.7(2)
C7 C6 H6 119.6
C5 C6 H6 119.6
C6 C7 C8 118.9(3)
C6 C7 H7 120.5
C8 C7 H7 120.5
C9 C8 C7 120.7(3)
C9 C8 H8 119.7
C7 C8 H8 119.7
C8 C9 C4 120.6(2)
C8 C9 H9 119.7
C4 C9 H9 119.7
C11 C10 C15 118.8(2)
C11 C10 P1 123.36(19)
C15 C10 P1 117.82(18)
C12 C11 C10 120.3(2)
C12 C11 H11 119.9
C10 C11 H11 119.9
C13 C12 C11 120.3(2)
C13 C12 H12 119.9
C11 C12 H12 119.9
C12 C13 C14 120.1(2)
C12 C13 H13 120.0
C14 C13 H13 120.0
C15 C14 C13 119.9(2)
C15 C14 H14 120.1
C13 C14 H14 120.1
C14 C15 C10 120.7(2)
C14 C15 H15 119.7
C10 C15 H15 119.7
C21 C16 C17 118.6(2)
C21 C16 P1 123.3(2)
C17 C16 P1 118.04(19)
C18 C17 C16 120.7(3)
C18 C17 H17 119.6
C16 C17 H17 119.6
C19 C18 C17 120.0(3)
C19 C18 H18 120.0
C17 C18 H18 120.0
C18 C19 C20 120.0(2)
C18 C19 H19 120.0
C20 C19 H19 120.0
C19 C20 C21 119.9(3)
C19 C20 H20 120.1
C21 C20 H20 120.1
C20 C21 C16 120.7(3)
C20 C21 H21 119.7
C16 C21 H21 119.7
C23 C22 C27 118.5(2)
C23 C22 P2 123.10(18)
C27 C22 P2 118.39(19)
C22 C23 C24 120.7(2)
C22 C23 H23 119.7
C24 C23 H23 119.7
C25 C24 C23 119.9(3)
C25 C24 H24 120.0
C23 C24 H24 120.0
C26 C25 C24 120.2(2)
C26 C25 H25 119.9
C24 C25 H25 119.9
C25 C26 C27 120.0(2)
C25 C26 H26 120.0
C27 C26 H26 120.0
C26 C27 C22 120.7(2)
C26 C27 H27 119.6
C22 C27 H27 119.6
C33 C28 C29 119.2(2)
C33 C28 P2 116.59(18)
C29 C28 P2 124.20(19)
C30 C29 C28 119.3(2)
C30 C29 H29 120.3
C28 C29 H29 120.3
C31 C30 C29 121.1(2)
C31 C30 H30 119.4
C29 C30 H30 119.4
C30 C31 C32 119.7(2)
C30 C31 H31 120.2
C32 C31 H31 120.2
C33 C32 C31 119.9(2)
C33 C32 H32 120.1
C31 C32 H32 120.1
C32 C33 C28 120.7(2)
C32 C33 H33 119.6
C28 C33 H33 119.6
C35 C34 C39 118.3(2)
C35 C34 P2 118.93(19)
C39 C34 P2 122.5(2)
C36 C35 C34 120.7(2)
C36 C35 H35 119.7
C34 C35 H35 119.7
C35 C36 C37 120.4(3)
C35 C36 H36 119.8
C37 C36 H36 119.8
C38 C37 C36 119.5(2)
C38 C37 H37 120.2
C36 C37 H37 120.2
C37 C38 C39 120.7(2)
C37 C38 H38 119.7
C39 C38 H38 119.7
C38 C39 C34 120.3(2)
C38 C39 H39 119.9
C34 C39 H39 119.9
C1 O1 Cu1 94.46(16)
C1 O2 Cu1 83.58(15)
C2 O3 C3 111.5(2)
C10 P1 C4 102.31(11)
C10 P1 C16 103.12(11)
C4 P1 C16 104.03(11)
C10 P1 Cu1 113.15(8)
C4 P1 Cu1 117.26(8)
C16 P1 Cu1 115.19(8)
C34 P2 C28 105.03(11)
C34 P2 C22 103.05(12)
C28 P2 C22 101.59(11)
C34 P2 Cu1 112.92(8)
C28 P2 Cu1 116.40(9)
C22 P2 Cu1 116.20(8)
O1 Cu1 P2 117.59(5)
O1 Cu1 P1 113.37(6)
P2 Cu1 P1 125.81(3)
O1 Cu1 O2 58.58(6)
P2 Cu1 O2 116.64(5)
P1 Cu1 O2 104.54(5)
O1 Cu1 C1 29.49(7)
P2 Cu1 C1 121.19(6)
P1 Cu1 C1 112.06(6)
O2 Cu1 C1 29.09(7)

loop_
_geom_bond_atom_site_label_1
_geom_bond_atom_site_label_2
_geom_bond_distance
C1 O2 1.242(3)
C1 O1 1.254(3)
C1 C2 1.540(4)
C1 Cu1 2.539(3)
C2 O3 1.404(3)
C2 H2A 0.9700
C2 H2B 0.9700
C3 O3 1.415(3)
C3 H3A 0.9600
C3 H3B 0.9600
C3 H3C 0.9600
C4 C9 1.390(3)
C4 C5 1.390(3)
C4 P1 1.825(3)
C5 C6 1.384(4)
C5 H5 0.9300
C6 C7 1.371(4)
C6 H6 0.9300
C7 C8 1.389(4)
C7 H7 0.9300
C8 C9 1.379(4)
C8 H8 0.9300
C9 H9 0.9300
C10 C11 1.392(3)
C10 C15 1.396(3)
C10 P1 1.824(2)
C11 C12 1.389(3)
C11 H11 0.9300
C12 C13 1.376(4)
C12 H12 0.9300
C13 C14 1.388(3)
C13 H13 0.9300
C14 C15 1.380(3)
C14 H14 0.9300
C15 H15 0.9300
C16 C21 1.388(3)
C16 C17 1.393(3)
C16 P1 1.831(2)
C17 C18 1.385(3)
C17 H17 0.9300
C18 C19 1.377(4)
C18 H18 0.9300
C19 C20 1.387(4)
C19 H19 0.9300
C20 C21 1.387(4)
C20 H20 0.9300
C21 H21 0.9300
C22 C23 1.383(3)
C22 C27 1.399(3)
C22 P2 1.833(3)
C23 C24 1.392(4)
C23 H23 0.9300
C24 C25 1.381(3)
C24 H24 0.9300
C25 C26 1.374(4)
C25 H25 0.9300
C26 C27 1.384(3)
C26 H26 0.9300
C27 H27 0.9300
C28 C33 1.390(3)
C28 C29 1.399(3)
C28 P2 1.831(2)
C29 C30 1.392(3)
C29 H29 0.9300
C30 C31 1.373(4)
C30 H30 0.9300
C31 C32 1.389(4)
C31 H31 0.9300
C32 C33 1.385(3)
C32 H32 0.9300
C33 H33 0.9300
C34 C35 1.396(3)
C34 C39 1.399(3)
C34 P2 1.822(2)
C35 C36 1.380(4)
C35 H35 0.9300
C36 C37 1.382(4)
C36 H36 0.9300
C37 C38 1.378(4)
C37 H37 0.9300
C38 C39 1.383(4)
C38 H38 0.9300
C39 H39 0.9300
O1 Cu1 2.1125(18)
O2 Cu1 2.3575(19)
P1 Cu1 2.2507(7)
P2 Cu1 2.2410(8)

loop_
_geom_torsion_atom_site_label_1
_geom_torsion_atom_site_label_2
_geom_torsion_atom_site_label_3
_geom_torsion_atom_site_label_4
_geom_torsion
O2 C1 C2 O3 -20.7(4)
O1 C1 C2 O3 160.1(3)
Cu1 C1 C2 O3 172.4(13)
C9 C4 C5 C6 1.7(4)
P1 C4 C5 C6 -179.37(19)
C4 C5 C6 C7 0.0(4)
C5 C6 C7 C8 -1.1(4)
C6 C7 C8 C9 0.5(5)
C7 C8 C9 C4 1.2(5)
C5 C4 C9 C8 -2.3(4)
P1 C4 C9 C8 178.7(2)
C15 C10 C11 C12 -1.4(4)
P1 C10 C11 C12 178.06(19)
C10 C11 C12 C13 0.2(4)
C11 C12 C13 C14 0.9(4)
C12 C13 C14 C15 -0.8(4)
C13 C14 C15 C10 -0.5(4)
C11 C10 C15 C14 1.6(4)
P1 C10 C15 C14 -177.98(19)
C21 C16 C17 C18 -0.7(3)
P1 C16 C17 C18 178.89(18)
C16 C17 C18 C19 1.1(4)
C17 C18 C19 C20 -0.8(4)
C18 C19 C20 C21 0.2(4)
C19 C20 C21 C16 0.1(4)
C17 C16 C21 C20 0.1(3)
P1 C16 C21 C20 -179.46(18)
C27 C22 C23 C24 -0.4(4)
P2 C22 C23 C24 178.7(2)
C22 C23 C24 C25 0.1(4)
C23 C24 C25 C26 0.7(4)
C24 C25 C26 C27 -1.1(4)
C25 C26 C27 C22 0.7(4)
C23 C22 C27 C26 0.0(4)
P2 C22 C27 C26 -179.14(19)
C33 C28 C29 C30 1.7(4)
P2 C28 C29 C30 -176.7(2)
C28 C29 C30 C31 0.6(4)
C29 C30 C31 C32 -1.6(4)
C30 C31 C32 C33 0.2(4)
C31 C32 C33 C28 2.2(4)
C29 C28 C33 C32 -3.1(4)
P2 C28 C33 C32 175.4(2)
C39 C34 C35 C36 -1.6(4)
P2 C34 C35 C36 -176.31(18)
C34 C35 C36 C37 1.9(4)
C35 C36 C37 C38 -0.7(4)
C36 C37 C38 C39 -0.9(4)
C37 C38 C39 C34 1.2(4)
C35 C34 C39 C38 0.0(4)
P2 C34 C39 C38 174.55(19)
O2 C1 O1 Cu1 -1.2(3)
C2 C1 O1 Cu1 178.0(2)
O1 C1 O2 Cu1 1.1(3)
C2 C1 O2 Cu1 -178.1(2)
C1 C2 O3 C3 -72.2(3)
C11 C10 P1 C4 97.2(2)
C15 C10 P1 C4 -83.3(2)
C11 C10 P1 C16 -10.6(2)
C15 C10 P1 C16 168.9(2)
C11 C10 P1 Cu1 -135.67(19)
C15 C10 P1 Cu1 43.8(2)
C9 C4 P1 C10 161.2(2)
C5 C4 P1 C10 -17.8(2)
C9 C4 P1 C16 -91.7(2)
C5 C4 P1 C16 89.3(2)
C9 C4 P1 Cu1 36.8(2)
C5 C4 P1 Cu1 -142.18(18)
C21 C16 P1 C10 104.3(2)
C17 C16 P1 C10 -75.22(19)
C21 C16 P1 C4 -2.2(2)
C17 C16 P1 C4 178.28(18)
C21 C16 P1 Cu1 -131.91(18)
C17 C16 P1 Cu1 48.5(2)
C35 C34 P2 C28 -68.3(2)
C39 C34 P2 C28 117.2(2)
C35 C34 P2 C22 -174.34(19)
C39 C34 P2 C22 11.2(2)
C35 C34 P2 Cu1 59.5(2)
C39 C34 P2 Cu1 -115.0(2)
C33 C28 P2 C34 -176.5(2)
C29 C28 P2 C34 1.9(3)
C33 C28 P2 C22 -69.4(2)
C29 C28 P2 C22 109.0(2)
C33 C28 P2 Cu1 57.8(2)
C29 C28 P2 Cu1 -123.8(2)
C23 C22 P2 C34 94.1(2)
C27 C22 P2 C34 -86.8(2)
C23 C22 P2 C28 -14.5(2)
C27 C22 P2 C28 164.6(2)
C23 C22 P2 Cu1 -141.91(19)
C27 C22 P2 Cu1 37.2(2)
C1 O1 Cu1 P2 -105.26(15)
C1 O1 Cu1 P1 93.86(15)
C1 O1 Cu1 O2 0.62(15)
C34 P2 Cu1 O1 -108.34(10)
C28 P2 Cu1 O1 13.28(11)
C22 P2 Cu1 O1 132.90(10)
C34 P2 Cu1 P1 49.90(9)
C28 P2 Cu1 P1 171.52(9)
C22 P2 Cu1 P1 -68.86(9)
C34 P2 Cu1 O2 -175.01(9)
C28 P2 Cu1 O2 -53.39(11)
C22 P2 Cu1 O2 66.23(10)
C34 P2 Cu1 C1 -142.07(11)
C28 P2 Cu1 C1 -20.45(12)
C22 P2 Cu1 C1 99.18(11)
C10 P1 Cu1 O1 -143.81(10)
C4 P1 Cu1 O1 -25.04(11)
C16 P1 Cu1 O1 97.90(11)
C10 P1 Cu1 P2 57.16(10)
C4 P1 Cu1 P2 175.93(9)
C16 P1 Cu1 P2 -61.13(10)
C10 P1 Cu1 O2 -82.15(10)
C4 P1 Cu1 O2 36.62(11)
C16 P1 Cu1 O2 159.56(10)
C10 P1 Cu1 C1 -111.80(11)
C4 P1 Cu1 C1 6.97(12)
C16 P1 Cu1 C1 129.90(11)
C1 O2 Cu1 O1 -0.63(15)
C1 O2 Cu1 P2 106.87(15)
C1 O2 Cu1 P1 -109.40(15)
O2 C1 Cu1 O1 178.9(3)
C2 C1 Cu1 O1 -13.4(14)
O2 C1 Cu1 P2 -89.42(15)
O1 C1 Cu1 P2 91.67(16)
C2 C1 Cu1 P2 78.3(15)
O2 C1 Cu1 P1 80.13(15)
O1 C1 Cu1 P1 -98.78(15)
C2 C1 Cu1 P1 -112.2(15)
O1 C1 Cu1 O2 -178.9(3)
C2 C1 Cu1 O2 167.7(16)
